data_7126286
loop_
_publ_author_name
'Chakraborty, Poulami'
'Das, Bikash'
'Pal, Pulak'
'Datta, Subhadeep'
'Bera, Sourabh'
'Dastidar, Parthasarathi'

_publ_section_title
;
 A supramolecular hydrogel derived from a simple organic salt capable of
 proton conduction.
;
_journal_issue 39
_journal_name_full 'Chemical communications (Cambridge, England)'
_journal_page_first 5251
_journal_page_last 5254
_journal_paper_doi 10.1039/d0cc01467b
_journal_volume 56
_journal_year 2020
_chemical_formula_moiety 'C6 H5 O3 S, C12 H14 N'
_chemical_formula_sum 'C18 H19 N O3 S'
_chemical_formula_weight 329.40
_space_group_crystal_system triclinic
_space_group_IT_number 2
_space_group_name_Hall '-P 1'
_space_group_name_H-M_alt 'P -1'
_atom_sites_solution_hydrogens geom
_atom_sites_solution_primary direct
_audit_creation_date 2018-10-04
_audit_creation_method
;
Olex2 1.2
(compiled 2017.08.10 svn.r3458 for OlexSys, GUI svn.r5381)
;
_audit_update_record
;
2018-10-09 deposited with the CCDC.	2020-03-27 downloaded from the CCDC.
;
_cell_angle_alpha 103.033(2)
_cell_angle_beta 93.291(2)
_cell_angle_gamma 97.938(3)
_cell_formula_units_Z 2
_cell_length_a 5.4468(3)
_cell_length_b 9.8135(6)
_cell_length_c 15.2598(10)
_cell_measurement_reflns_used 3680
_cell_measurement_temperature 116(2)
_cell_measurement_theta_max 28.21
_cell_measurement_theta_min 2.75
_cell_volume 783.72(8)
_computing_cell_refinement 'SAINT V8.38A (?, 2016)'
_computing_data_reduction 'SAINT V8.38A (?, 2016)'
_computing_molecular_graphics 'Olex2 (Dolomanov et al., 2009)'
_computing_publication_material 'Olex2 (Dolomanov et al., 2009)'
_computing_structure_refinement 'XL (Sheldrick, 2008)'
_computing_structure_solution 'ShelXS (Sheldrick, 2008)'
_diffrn_ambient_temperature 116.63
_diffrn_measured_fraction_theta_full 0.984
_diffrn_measured_fraction_theta_max 0.971
_diffrn_measurement_device_type 'Bruker APEX-II CCD'
_diffrn_measurement_method '\f and \w scans'
_diffrn_radiation_type MoK\a
_diffrn_radiation_wavelength 0.71073
_diffrn_reflns_av_R_equivalents 0.0554
_diffrn_reflns_av_unetI/netI 0.0839
_diffrn_reflns_Laue_measured_fraction_full 0.984
_diffrn_reflns_Laue_measured_fraction_max 0.971
_diffrn_reflns_limit_h_max 7
_diffrn_reflns_limit_h_min -6
_diffrn_reflns_limit_k_max 11
_diffrn_reflns_limit_k_min -13
_diffrn_reflns_limit_l_max 20
_diffrn_reflns_limit_l_min -20
_diffrn_reflns_number 9206
_diffrn_reflns_point_group_measured_fraction_full 0.984
_diffrn_reflns_point_group_measured_fraction_max 0.971
_diffrn_reflns_theta_full 25.242
_diffrn_reflns_theta_max 28.217
_diffrn_reflns_theta_min 2.752
_diffrn_standards_number 0
_exptl_absorpt_coefficient_mu 0.221
_exptl_absorpt_correction_T_max 0.7457
_exptl_absorpt_correction_T_min 0.4206
_exptl_absorpt_correction_type multi-scan
_exptl_absorpt_process_details
'SADABS-2016/2 (Bruker,2016/2) was used for absorption correction. wR2(int) was 0.1269 before and 0.0696 after correction. The Ratio of minimum to maximum transmission is 0.5640. The \l/2 correction factor is Not present.'
_exptl_crystal_colour 'clear brownish white'
_exptl_crystal_colour_lustre clear
_exptl_crystal_colour_modifier brownish
_exptl_crystal_colour_primary white
_exptl_crystal_density_diffrn 1.396
_exptl_crystal_description block
_exptl_crystal_F_000 348
_exptl_crystal_size_max 0.24
_exptl_crystal_size_mid 0.2
_exptl_crystal_size_min 0.18
_refine_diff_density_max 0.716
_refine_diff_density_min -0.775
_refine_diff_density_rms 0.095
_refine_ls_extinction_method none
_refine_ls_goodness_of_fit_ref 1.060
_refine_ls_hydrogen_treatment constr
_refine_ls_matrix_type full
_refine_ls_number_parameters 210
_refine_ls_number_reflns 3762
_refine_ls_number_restraints 0
_refine_ls_restrained_S_all 1.060
_refine_ls_R_factor_all 0.1062
_refine_ls_R_factor_gt 0.0682
_refine_ls_shift/su_max 0.000
_refine_ls_shift/su_mean 0.000
_refine_ls_structure_factor_coef Fsqd
_refine_ls_weighting_details 'w=1/[\s^2^(Fo^2^)+(0.0499P)^2^+1.9228P] where P=(Fo^2^+2Fc^2^)/3'
_refine_ls_weighting_scheme calc
_refine_ls_wR_factor_gt 0.1594
_refine_ls_wR_factor_ref 0.1800
_reflns_Friedel_coverage 0.000
_reflns_number_gt 2657
_reflns_number_total 3762
_reflns_threshold_expression 'I > 2\s(I)'
_cod_data_source_file d0cc01467b3.cif
_cod_data_source_block BSNe
_cod_depositor_comments 'Adding full bibliography for 7126286--7126291.cif.'
_cod_database_code 7126286
_shelx_shelxl_version_number 2016/6
_shelx_space_group_comment
;
The symmetry employed for this shelxl refinement is uniquely defined
by the following loop, which should always be used as a source of
symmetry information in preference to the above space-group names.
They are only intended as comments.
;
_shelx_estimated_absorpt_t_max 0.961
_shelx_estimated_absorpt_t_min 0.949
_olex2_refinement_description
;
1. Fixed Uiso
 At 1.2 times of:
  All C(H) groups
 At 1.5 times of:
  All C(H,H,H) groups, All N(H,H,H) groups
2.a Ternary CH refined with riding coordinates:
 C8(H8)
2.b Aromatic/amide H refined with riding coordinates:
 C6(H6), C2(H2), C4(H4), C16(H16), C3(H3), C10(H10), C15(H15), C5(H5),
 C13(H13), C11(H11), C12(H12), C14(H14)
2.c Idealised Me refined as rotating group:
 N1(H1A,H1B,H1C), C7(H7A,H7B,H7C)
;
_olex2_submission_special_instructions 'No special instructions were received'

loop_
_space_group_symop_operation_xyz
'x, y, z'
'-x, -y, -z'

loop_
_atom_site_label
_atom_site_type_symbol
_atom_site_fract_x
_atom_site_fract_y
_atom_site_fract_z
_atom_site_U_iso_or_equiv
_atom_site_adp_type
_atom_site_occupancy
_atom_site_site_symmetry_order
_atom_site_calc_flag
_atom_site_refinement_flags_posn
_atom_site_refinement_flags_adp
_atom_site_refinement_flags_occupancy
_atom_site_disorder_assembly
_atom_site_disorder_group
S1 S 0.49048(14) 0.59248(9) 0.38696(5) 0.0181(2) Uani 1 1 d . . . . .
O1 O 0.2229(4) 0.5791(3) 0.39609(15) 0.0227(5) Uani 1 1 d . . . . .
O2 O 0.6289(4) 0.7185(3) 0.44836(15) 0.0246(5) Uani 1 1 d . . . . .
O3 O 0.5893(5) 0.4648(3) 0.39031(16) 0.0270(6) Uani 1 1 d . . . . .
N1 N 1.0175(5) 0.6758(3) 0.56300(18) 0.0204(6) Uani 1 1 d . . . . .
H1A H 0.874179 0.690154 0.535222 0.031 Uiso 1 1 calc GR . . . .
H1B H 0.980705 0.614958 0.599074 0.031 Uiso 1 1 calc GR . . . .
H1C H 1.115863 0.638384 0.520579 0.031 Uiso 1 1 calc GR . . . .
C1 C 0.5226(5) 0.6190(3) 0.2767(2) 0.0168(6) Uani 1 1 d . . . . .
C6 C 0.7412(6) 0.6948(4) 0.2587(2) 0.0226(7) Uani 1 1 d . . . . .
H6 H 0.873527 0.731939 0.304921 0.027 Uiso 1 1 calc R . . . .
C2 C 0.3305(6) 0.5632(4) 0.2095(2) 0.0215(7) Uani 1 1 d . . . . .
H2 H 0.181419 0.511647 0.222289 0.026 Uiso 1 1 calc R . . . .
C18 C 0.8733(6) 0.8809(4) 0.8497(2) 0.0245(7) Uani 1 1 d . . . . .
C17 C 1.0190(6) 0.8265(4) 0.7783(2) 0.0233(7) Uani 1 1 d . . . . .
C4 C 0.5718(7) 0.6594(4) 0.1047(2) 0.0268(8) Uani 1 1 d . . . . .
H4 H 0.587941 0.673557 0.045598 0.032 Uiso 1 1 calc R . . . .
C16 C 1.1835(6) 0.7321(4) 0.7949(3) 0.0264(8) Uani 1 1 d . . . . .
H16 H 1.281285 0.693028 0.748802 0.032 Uiso 1 1 calc R . . . .
C9 C 0.9996(6) 0.8703(4) 0.6959(2) 0.0232(7) Uani 1 1 d . . . . .
C8 C 1.1525(7) 0.8146(4) 0.6194(2) 0.0255(8) Uani 1 1 d . . . . .
H8 H 1.312089 0.796185 0.646898 0.031 Uiso 1 1 calc R . . . .
C3 C 0.3578(6) 0.5832(4) 0.1235(2) 0.0260(8) Uani 1 1 d . . . . .
H3 H 0.227296 0.543929 0.076836 0.031 Uiso 1 1 calc R . . . .
C10 C 0.8365(6) 0.9618(4) 0.6854(2) 0.0268(8) Uani 1 1 d . . . . .
H10 H 0.821660 0.990378 0.630067 0.032 Uiso 1 1 calc R . . . .
C15 C 1.2012(7) 0.6979(4) 0.8761(2) 0.0299(8) Uani 1 1 d . . . . .
H15 H 1.313157 0.635818 0.886226 0.036 Uiso 1 1 calc R . . . .
C5 C 0.7637(6) 0.7154(4) 0.1723(2) 0.0278(8) Uani 1 1 d . . . . .
H5 H 0.911320 0.768190 0.159422 0.033 Uiso 1 1 calc R . . . .
C13 C 0.8943(7) 0.8410(4) 0.9315(3) 0.0323(9) Uani 1 1 d . . . . .
H13 H 0.794154 0.875842 0.977917 0.039 Uiso 1 1 calc R . . . .
C11 C 0.6918(7) 1.0137(4) 0.7548(3) 0.0307(8) Uani 1 1 d . . . . .
H11 H 0.581422 1.077264 0.745708 0.037 Uiso 1 1 calc R . . . .
C12 C 0.7059(7) 0.9754(4) 0.8344(3) 0.0304(8) Uani 1 1 d . . . . .
H12 H 0.604703 1.011056 0.880205 0.037 Uiso 1 1 calc R . . . .
C7 C 1.2172(7) 0.9115(4) 0.5579(3) 0.0307(8) Uani 1 1 d . . . . .
H7A H 1.341053 0.874946 0.518521 0.046 Uiso 1 1 calc GR . . . .
H7B H 1.285807 1.006343 0.594151 0.046 Uiso 1 1 calc GR . . . .
H7C H 1.067033 0.916346 0.520880 0.046 Uiso 1 1 calc GR . . . .
C14 C 1.0568(7) 0.7526(4) 0.9458(3) 0.0342(9) Uani 1 1 d . . . . .
H14 H 1.072827 0.727950 1.002377 0.041 Uiso 1 1 calc R . . . .

loop_
_atom_site_aniso_label
_atom_site_aniso_U_11
_atom_site_aniso_U_22
_atom_site_aniso_U_33
_atom_site_aniso_U_23
_atom_site_aniso_U_13
_atom_site_aniso_U_12
S1 0.0129(3) 0.0270(5) 0.0157(4) 0.0073(3) -0.0004(3) 0.0043(3)
O1 0.0116(10) 0.0386(15) 0.0197(11) 0.0109(10) 0.0005(9) 0.0036(10)
O2 0.0200(11) 0.0335(15) 0.0177(11) 0.0038(10) -0.0050(9) 0.0018(10)
O3 0.0338(14) 0.0304(15) 0.0225(12) 0.0121(11) 0.0029(11) 0.0147(11)
N1 0.0150(12) 0.0272(16) 0.0180(13) 0.0037(11) 0.0005(11) 0.0026(11)
C1 0.0141(14) 0.0193(17) 0.0176(14) 0.0045(12) 0.0012(12) 0.0043(12)
C6 0.0142(14) 0.032(2) 0.0201(15) 0.0069(14) -0.0030(13) -0.0012(13)
C2 0.0149(14) 0.028(2) 0.0218(16) 0.0099(14) -0.0021(13) 0.0009(13)
C18 0.0195(16) 0.0227(19) 0.0279(17) 0.0016(14) 0.0021(14) -0.0008(14)
C17 0.0171(15) 0.0247(19) 0.0258(17) 0.0057(14) -0.0015(14) -0.0032(13)
C4 0.0283(18) 0.037(2) 0.0189(16) 0.0141(15) 0.0027(14) 0.0065(16)
C16 0.0186(16) 0.025(2) 0.0348(19) 0.0072(15) -0.0011(15) 0.0028(14)
C9 0.0166(15) 0.028(2) 0.0226(16) 0.0044(14) -0.0009(13) 0.0002(14)
C8 0.0253(17) 0.029(2) 0.0219(16) 0.0027(14) 0.0004(14) 0.0074(15)
C3 0.0220(17) 0.037(2) 0.0182(16) 0.0080(15) -0.0060(14) 0.0030(15)
C10 0.0230(17) 0.031(2) 0.0272(17) 0.0087(15) -0.0027(15) 0.0047(15)
C15 0.0242(18) 0.033(2) 0.0307(19) 0.0070(16) -0.0050(15) 0.0027(16)
C5 0.0215(17) 0.037(2) 0.0261(17) 0.0116(16) 0.0055(15) 0.0006(15)
C13 0.036(2) 0.032(2) 0.0266(18) 0.0053(16) 0.0043(16) 0.0007(17)
C11 0.0235(17) 0.033(2) 0.035(2) 0.0081(17) -0.0028(16) 0.0040(16)
C12 0.0246(18) 0.032(2) 0.0321(19) 0.0013(16) 0.0044(16) 0.0037(16)
C7 0.0262(18) 0.030(2) 0.038(2) 0.0094(17) 0.0081(16) 0.0046(15)
C14 0.035(2) 0.039(2) 0.0265(18) 0.0082(17) 0.0009(17) -0.0011(18)

loop_
_atom_type_symbol
_atom_type_description
_atom_type_scat_dispersion_real
_atom_type_scat_dispersion_imag
_atom_type_scat_source
C C 0.0033 0.0016 'International Tables Vol C Tables 4.2.6.8 and 6.1.1.4'
H H 0.0000 0.0000 'International Tables Vol C Tables 4.2.6.8 and 6.1.1.4'
N N 0.0061 0.0033 'International Tables Vol C Tables 4.2.6.8 and 6.1.1.4'
O O 0.0106 0.0060 'International Tables Vol C Tables 4.2.6.8 and 6.1.1.4'
S S 0.1246 0.1234 'International Tables Vol C Tables 4.2.6.8 and 6.1.1.4'

loop_
_geom_angle_atom_site_label_1
_geom_angle_atom_site_label_2
_geom_angle_atom_site_label_3
_geom_angle
_geom_angle_site_symmetry_1
_geom_angle_site_symmetry_3
_geom_angle_publ_flag
O1 S1 C1 104.93(14) . . ?
O2 S1 O1 112.30(14) . . ?
O2 S1 C1 105.78(15) . . ?
O3 S1 O1 112.73(15) . . ?
O3 S1 O2 113.58(15) . . ?
O3 S1 C1 106.70(14) . . ?
H1A N1 H1B 109.5 . . ?
H1A N1 H1C 109.5 . . ?
H1B N1 H1C 109.5 . . ?
C8 N1 H1A 109.5 . . ?
C8 N1 H1B 109.5 . . ?
C8 N1 H1C 109.5 . . ?
C6 C1 S1 119.6(2) . . ?
C2 C1 S1 119.6(2) . . ?
C2 C1 C6 120.8(3) . . ?
C1 C6 H6 120.5 . . ?
C5 C6 C1 119.1(3) . . ?
C5 C6 H6 120.5 . . ?
C1 C2 H2 120.4 . . ?
C1 C2 C3 119.3(3) . . ?
C3 C2 H2 120.4 . . ?
C13 C18 C17 120.2(3) . . ?
C13 C18 C12 121.4(3) . . ?
C12 C18 C17 118.4(3) . . ?
C16 C17 C18 117.5(3) . . ?
C9 C17 C18 119.7(3) . . ?
C9 C17 C16 122.8(3) . . ?
C3 C4 H4 120.1 . . ?
C3 C4 C5 119.8(3) . . ?
C5 C4 H4 120.1 . . ?
C17 C16 H16 119.8 . . ?
C15 C16 C17 120.3(3) . . ?
C15 C16 H16 119.8 . . ?
C17 C9 C8 120.7(3) . . ?
C10 C9 C17 119.2(3) . . ?
C10 C9 C8 120.1(3) . . ?
N1 C8 C9 109.6(3) . . ?
N1 C8 H8 107.6 . . ?
C9 C8 H8 107.6 . . ?
C7 C8 N1 108.3(3) . . ?
C7 C8 C9 115.7(3) . . ?
C7 C8 H8 107.6 . . ?
C2 C3 H3 119.6 . . ?
C4 C3 C2 120.7(3) . . ?
C4 C3 H3 119.6 . . ?
C9 C10 H10 119.4 . . ?
C9 C10 C11 121.2(3) . . ?
C11 C10 H10 119.4 . . ?
C16 C15 H15 119.3 . . ?
C16 C15 C14 121.5(4) . . ?
C14 C15 H15 119.3 . . ?
C6 C5 H5 119.8 . . ?
C4 C5 C6 120.3(3) . . ?
C4 C5 H5 119.8 . . ?
C18 C13 H13 119.6 . . ?
C14 C13 C18 120.8(3) . . ?
C14 C13 H13 119.6 . . ?
C10 C11 H11 119.3 . . ?
C12 C11 C10 121.4(4) . . ?
C12 C11 H11 119.3 . . ?
C18 C12 H12 120.0 . . ?
C11 C12 C18 120.1(3) . . ?
C11 C12 H12 120.0 . . ?
C8 C7 H7A 109.5 . . ?
C8 C7 H7B 109.5 . . ?
C8 C7 H7C 109.5 . . ?
H7A C7 H7B 109.5 . . ?
H7A C7 H7C 109.5 . . ?
H7B C7 H7C 109.5 . . ?
C15 C14 H14 120.2 . . ?
C13 C14 C15 119.6(4) . . ?
C13 C14 H14 120.2 . . ?

loop_
_geom_bond_atom_site_label_1
_geom_bond_atom_site_label_2
_geom_bond_distance
_geom_bond_site_symmetry_2
_geom_bond_publ_flag
S1 O1 1.463(2) . ?
S1 O2 1.454(3) . ?
S1 O3 1.440(3) . ?
S1 C1 1.774(3) . ?
N1 H1A 0.9100 . ?
N1 H1B 0.9100 . ?
N1 H1C 0.9100 . ?
N1 C8 1.502(5) . ?
C1 C6 1.390(4) . ?
C1 C2 1.382(5) . ?
C6 H6 0.9500 . ?
C6 C5 1.388(5) . ?
C2 H2 0.9500 . ?
C2 C3 1.384(4) . ?
C18 C17 1.434(5) . ?
C18 C13 1.393(5) . ?
C18 C12 1.433(5) . ?
C17 C16 1.426(5) . ?
C17 C9 1.419(5) . ?
C4 H4 0.9500 . ?
C4 C3 1.376(5) . ?
C4 C5 1.386(5) . ?
C16 H16 0.9500 . ?
C16 C15 1.356(5) . ?
C9 C8 1.519(4) . ?
C9 C10 1.375(5) . ?
C8 H8 1.0000 . ?
C8 C7 1.502(5) . ?
C3 H3 0.9500 . ?
C10 H10 0.9500 . ?
C10 C11 1.403(5) . ?
C15 H15 0.9500 . ?
C15 C14 1.412(5) . ?
C5 H5 0.9500 . ?
C13 H13 0.9500 . ?
C13 C14 1.363(6) . ?
C11 H11 0.9500 . ?
C11 C12 1.351(5) . ?
C12 H12 0.9500 . ?
C7 H7A 0.9800 . ?
C7 H7B 0.9800 . ?
C7 H7C 0.9800 . ?
C14 H14 0.9500 . ?
